data_1527943
loop_
_publ_author_name
'Pohl, S.'
'Krebs, B.'

_publ_section_title
;
 Die Kristallstruktur und Molekuelstruktur von
 4,4,6,6-Tetrafluor-1,3,5,2-lambda(5),4-lambda(5),6-lambda(5)-triazatriphosphori
 n- 2,2-diamin
;
_journal_name_full 'Chemische Berichte'
_journal_page_first 2622
_journal_page_last 2627
_journal_volume 109
_journal_year 1976
_chemical_formula_sum 'F4 H4 N5 P3'
_chemical_name_systematic 'N3 P3 F4 (N H2)2'
_space_group_IT_number 62
_symmetry_space_group_name_Hall '-P 2ac 2n'
_symmetry_space_group_name_H-M 'P n m a'
_cell_angle_alpha 90
_cell_angle_beta 90
_cell_angle_gamma 90
_cell_formula_units_Z 4
_cell_length_a 7.412
_cell_length_b 7.578
_cell_length_c 14.55
_cell_volume 817.246
_citation_journal_id_ASTM CHBEAM
_cod_data_source_file Pohl_CHBEAM_1976_1771.cif
_cod_data_source_block H4F4N5P3
_cod_original_cell_volume 817.2464
_cod_original_formula_sum 'H4 F4 N5 P3'
_cod_database_code 1527943

loop_
_symmetry_equiv_pos_as_xyz
x,y,z
-x+1/2,-y,z+1/2
x+1/2,-y+1/2,-z+1/2
-x,y+1/2,-z
-x,-y,-z
x-1/2,y,-z-1/2
-x-1/2,y-1/2,z-1/2
x,-y-1/2,z

loop_
_atom_site_label
_atom_site_type_symbol
_atom_site_fract_x
_atom_site_fract_y
_atom_site_fract_z
_atom_site_occupancy
_atom_site_U_iso_or_equiv
P1 P+5 0.14408 0.42617 0.34576 1 0.0
H1 H+1 0.631 0.25 0.375 1 0.0
N2 N-3 0.05953 0.25 0.30997 1 0.0
N3 N-3 0.60931 0.25 0.43063 1 0.0
F2 F-1 0.18629 0.54142 0.26192 1 0.0
H4 H+1 0.455 0.428 0.587 0.5 0.0
H2 H+1 0.689 0.364 0.428 0.5 0.0
P2 P+5 0.39783 0.25 0.45212 1 0.0
H3 H+1 0.305 0.25 0.5969 1 0.0
N4 N-3 0.39346 0.25 0.56246 1 0.0
N1 N-3 0.30378 0.42303 0.41177 1 0.0
F1 F-1 -0.00874 0.53986 0.38456 1 0.0
